data_2204447
loop_
_publ_author_name
'Elgemeie, Galal H.'
'Jones, Peter G.'

_publ_section_title 6-Amino-4-(methylsulfanyl)-2-oxo-1-tolyl-1,2-dihydropyridine-3,5-dicarbonitrile
_journal_issue 11
_journal_name_full 'Acta Crystallographica Section E'
_journal_page_first o2107
_journal_page_last o2109
_journal_paper_doi 10.1107/S1600536804026285
_journal_volume 60
_journal_year 2004
_chemical_formula_iupac 'C15 H12 N4 O S'
_chemical_formula_moiety 'C15 H12 N4 O S'
_chemical_formula_sum 'C15 H12 N4 O S'
_chemical_formula_weight 296.35
_chemical_name_systematic 6-Amino-4-(methylsulfanyl)-2-oxo-1-tolyl-1,2-dihydropyridine-3,5-dicarbonitrile
_space_group_IT_number 14
_symmetry_cell_setting monoclinic
_symmetry_space_group_name_Hall '-P 2yn'
_symmetry_space_group_name_H-M 'P 1 21/n 1'
_atom_sites_solution_hydrogens geom
_atom_sites_solution_primary direct
_atom_sites_solution_secondary difmap
_audit_creation_method SHELXL-97
_cell_angle_alpha 90.00
_cell_angle_beta 100.364(4)
_cell_angle_gamma 90.00
_cell_formula_units_Z 4
_cell_length_a 8.5598(6)
_cell_length_b 9.6111(5)
_cell_length_c 17.9319(9)
_cell_measurement_reflns_used 63
_cell_measurement_temperature 173(2)
_cell_measurement_theta_max 24.984
_cell_measurement_theta_min 10.169
_cell_volume 1451.17(15)
_computing_cell_refinement XSCANS
_computing_data_collection 'XSCANS (Fait, 1991)'
_computing_data_reduction XSCANS
_computing_molecular_graphics 'XP (Siemens, 1994)'
_computing_publication_material SHELXL97
_computing_structure_refinement 'SHELXL97 (Sheldrick, 1997)'
_computing_structure_solution 'SHELXS97 (Sheldrick, 1990)'
_diffrn_ambient_temperature 173(2)
_diffrn_measured_fraction_theta_full 0.998
_diffrn_measured_fraction_theta_max 0.998
_diffrn_measurement_device_type 'Siemens P4'
_diffrn_measurement_method \w
_diffrn_radiation_monochromator graphite
_diffrn_radiation_source 'fine-focus sealed tube'
_diffrn_radiation_type MoK\a
_diffrn_radiation_wavelength 0.71073
_diffrn_reflns_av_R_equivalents 0.0244
_diffrn_reflns_av_sigmaI/netI 0.0319
_diffrn_reflns_limit_h_max 8
_diffrn_reflns_limit_h_min -10
_diffrn_reflns_limit_k_max 11
_diffrn_reflns_limit_k_min 0
_diffrn_reflns_limit_l_max 21
_diffrn_reflns_limit_l_min -21
_diffrn_reflns_number 4858
_diffrn_reflns_theta_full 25.00
_diffrn_reflns_theta_max 25.00
_diffrn_reflns_theta_min 3.13
_diffrn_standards_decay_% 0
_diffrn_standards_interval_count 247
_diffrn_standards_number 3
_exptl_absorpt_coefficient_mu 0.227
_exptl_absorpt_correction_type none
_exptl_crystal_colour 'pale brown'
_exptl_crystal_density_diffrn 1.356
_exptl_crystal_density_method 'not measured'
_exptl_crystal_description tablet
_exptl_crystal_F_000 616
_exptl_crystal_size_max 0.6
_exptl_crystal_size_mid 0.5
_exptl_crystal_size_min 0.15
_refine_diff_density_max 0.191
_refine_diff_density_min -0.322
_refine_ls_extinction_method none
_refine_ls_goodness_of_fit_ref 1.028
_refine_ls_hydrogen_treatment mixed
_refine_ls_matrix_type full
_refine_ls_number_parameters 200
_refine_ls_number_reflns 2547
_refine_ls_number_restraints 0
_refine_ls_restrained_S_all 1.028
_refine_ls_R_factor_all 0.0418
_refine_ls_R_factor_gt 0.0328
_refine_ls_shift/su_max 0.002
_refine_ls_shift/su_mean 0.000
_refine_ls_structure_factor_coef Fsqd
_refine_ls_weighting_details 'calc w=1/[\s^2^(Fo^2^)+(0.0519P)^2^+0.2627P] where P=(Fo^2^+2Fc^2^)/3'
_refine_ls_weighting_scheme calc
_refine_ls_wR_factor_gt 0.0856
_refine_ls_wR_factor_ref 0.0890
_reflns_number_gt 2093
_reflns_number_total 2547
_reflns_threshold_expression I>2\s(I)
_cod_data_source_file bt6546.cif
_cod_data_source_block 3
_cod_original_sg_symbol_H-M 'P 21/n'
_cod_database_code 2204447
_cod_database_fobs_code 2204447

loop_
_symmetry_equiv_pos_as_xyz
'x, y, z'
'-x+1/2, y+1/2, -z+1/2'
'-x, -y, -z'
'x-1/2, -y-1/2, z-1/2'

loop_
_atom_site_label
_atom_site_fract_x
_atom_site_fract_y
_atom_site_fract_z
_atom_site_U_iso_or_equiv
_atom_site_adp_type
_atom_site_calc_flag
_atom_site_refinement_flags
_atom_site_occupancy
_atom_site_type_symbol
S 0.10726(5) 0.35049(5) 0.07426(3) 0.02963(15) Uani d . 1 S
O 0.55141(13) 0.47526(12) 0.29111(6) 0.0264(3) Uani d . 1 O
N1 0.59844(15) 0.29122(13) 0.21779(7) 0.0180(3) Uani d . 1 N
N2 0.65562(17) 0.10899(15) 0.14293(8) 0.0224(3) Uani d . 1 N
H01 0.743(3) 0.088(2) 0.1751(11) 0.035(5) Uiso d . 1 H
H02 0.633(2) 0.058(2) 0.1053(12) 0.029(5) Uiso d . 1 H
N3 0.33448(18) 0.06037(16) -0.00415(8) 0.0329(4) Uani d . 1 N
N4 0.16381(18) 0.59946(17) 0.23012(9) 0.0341(4) Uani d . 1 N
C2 0.55445(18) 0.20516(16) 0.15681(8) 0.0187(3) Uani d . 1 C
C3 0.40418(18) 0.22419(16) 0.11013(8) 0.0195(3) Uani d . 1 C
C4 0.29899(18) 0.32588(16) 0.12832(9) 0.0202(3) Uani d . 1 C
C5 0.34828(18) 0.41389(16) 0.18910(9) 0.0199(3) Uani d . 1 C
C6 0.50231(18) 0.40126(16) 0.23643(9) 0.0197(3) Uani d . 1 C
C7 0.0237(2) 0.1772(2) 0.06804(13) 0.0429(5) Uani d . 1 C
H7A 0.0521 0.1289 0.0242 0.051 Uiso calc R 1 H
H7B -0.0921 0.1832 0.0622 0.051 Uiso calc R 1 H
H7C 0.0660 0.1255 0.1144 0.051 Uiso calc R 1 H
C8 0.36328(18) 0.13432(17) 0.04670(9) 0.0220(4) Uani d . 1 C
C9 0.24559(19) 0.51706(17) 0.21151(9) 0.0232(4) Uani d . 1 C
C11 0.74182(18) 0.26165(16) 0.27240(9) 0.0198(3) Uani d . 1 C
C12 0.88601(19) 0.31787(17) 0.26338(10) 0.0248(4) Uani d . 1 C
H12 0.8939 0.3735 0.2204 0.030 Uiso calc R 1 H
C13 1.0191(2) 0.29140(18) 0.31843(10) 0.0295(4) Uani d . 1 C
H13 1.1187 0.3293 0.3126 0.035 Uiso calc R 1 H
C14 1.0100(2) 0.21113(18) 0.38162(10) 0.0290(4) Uani d . 1 C
C15 0.8632(2) 0.15411(19) 0.38821(10) 0.0309(4) Uani d . 1 C
H15 0.8551 0.0970 0.4306 0.037 Uiso calc R 1 H
C16 0.7294(2) 0.17927(18) 0.33422(9) 0.0261(4) Uani d . 1 C
H16 0.6300 0.1404 0.3395 0.031 Uiso calc R 1 H
C17 1.1532(2) 0.1908(2) 0.44329(11) 0.0422(5) Uani d . 1 C
H17A 1.2501 0.1977 0.4215 0.051 Uiso calc R 1 H
H17B 1.1481 0.0987 0.4663 0.051 Uiso calc R 1 H
H17C 1.1545 0.2627 0.4821 0.051 Uiso calc R 1 H

loop_
_atom_site_aniso_label
_atom_site_aniso_U_11
_atom_site_aniso_U_22
_atom_site_aniso_U_33
_atom_site_aniso_U_12
_atom_site_aniso_U_13
_atom_site_aniso_U_23
S 0.0191(2) 0.0313(3) 0.0344(3) 0.00510(18) -0.00605(17) -0.00263(19)
O 0.0214(6) 0.0262(6) 0.0301(6) -0.0002(5) 0.0006(5) -0.0102(5)
N1 0.0151(6) 0.0185(7) 0.0197(6) 0.0002(5) 0.0012(5) -0.0021(5)
N2 0.0197(7) 0.0249(8) 0.0206(7) 0.0053(6) -0.0015(6) -0.0046(6)
N3 0.0294(8) 0.0369(9) 0.0294(8) 0.0057(7) -0.0026(6) -0.0094(7)
N4 0.0264(8) 0.0354(9) 0.0404(9) 0.0063(7) 0.0057(7) -0.0091(7)
C2 0.0193(8) 0.0178(8) 0.0194(8) -0.0016(6) 0.0049(6) 0.0028(6)
C3 0.0183(8) 0.0204(8) 0.0191(8) 0.0001(6) 0.0018(6) -0.0014(6)
C4 0.0171(8) 0.0214(8) 0.0216(8) -0.0015(6) 0.0025(6) 0.0033(6)
C5 0.0174(8) 0.0179(8) 0.0248(8) 0.0016(6) 0.0049(6) 0.0004(6)
C6 0.0183(8) 0.0185(8) 0.0229(8) -0.0015(6) 0.0051(6) -0.0006(7)
C7 0.0205(9) 0.0447(12) 0.0601(13) -0.0081(8) -0.0017(9) 0.0054(10)
C8 0.0172(8) 0.0249(9) 0.0227(8) 0.0041(7) 0.0008(6) 0.0017(7)
C9 0.0176(8) 0.0249(9) 0.0260(8) -0.0019(7) 0.0009(6) -0.0018(7)
C11 0.0168(8) 0.0189(8) 0.0224(8) 0.0017(6) 0.0003(6) -0.0048(6)
C12 0.0202(8) 0.0244(8) 0.0297(9) 0.0003(7) 0.0041(7) -0.0006(7)
C13 0.0157(8) 0.0290(9) 0.0421(10) -0.0008(7) 0.0004(7) -0.0071(8)
C14 0.0243(9) 0.0288(9) 0.0302(9) 0.0068(7) -0.0052(7) -0.0092(8)
C15 0.0344(10) 0.0328(10) 0.0232(9) 0.0029(8) -0.0008(7) 0.0018(7)
C16 0.0220(9) 0.0298(9) 0.0259(9) -0.0026(7) 0.0023(7) -0.0001(7)
C17 0.0338(11) 0.0487(12) 0.0375(11) 0.0104(9) -0.0110(9) -0.0104(9)

loop_
_atom_type_symbol
_atom_type_description
_atom_type_scat_dispersion_real
_atom_type_scat_dispersion_imag
_atom_type_scat_source
C C 0.0033 0.0016 'International Tables Vol C Tables 4.2.6.8 and 6.1.1.4'
H H 0.0000 0.0000 'International Tables Vol C Tables 4.2.6.8 and 6.1.1.4'
N N 0.0061 0.0033 'International Tables Vol C Tables 4.2.6.8 and 6.1.1.4'
O O 0.0106 0.0060 'International Tables Vol C Tables 4.2.6.8 and 6.1.1.4'
S S 0.1246 0.1234 'International Tables Vol C Tables 4.2.6.8 and 6.1.1.4'

loop_
_geom_angle_atom_site_label_1
_geom_angle_atom_site_label_2
_geom_angle_atom_site_label_3
_geom_angle
_geom_angle_publ_flag
C4 S C7 103.21(8) y
C2 N1 C6 123.48(13) ?
C2 N1 C11 119.84(12) ?
C6 N1 C11 116.29(12) ?
C2 N2 H01 123.1(13) ?
C2 N2 H02 119.8(13) ?
H01 N2 H02 116.6(19) ?
N2 C2 N1 118.56(14) ?
N2 C2 C3 122.43(14) ?
N1 C2 C3 119.00(14) ?
C4 C3 C2 120.30(14) ?
C4 C3 C8 122.16(14) ?
C2 C3 C8 117.51(14) ?
C5 C4 C3 119.35(14) ?
C5 C4 S 118.16(12) ?
C3 C4 S 122.45(12) ?
C4 C5 C9 121.96(14) ?
C4 C5 C6 122.00(14) ?
C9 C5 C6 115.92(14) ?
O C6 N1 119.54(14) ?
O C6 C5 124.75(14) ?
N1 C6 C5 115.68(13) ?
S C7 H7A 109.5 ?
S C7 H7B 109.5 ?
H7A C7 H7B 109.5 ?
S C7 H7C 109.5 ?
H7A C7 H7C 109.5 ?
H7B C7 H7C 109.5 ?
N3 C8 C3 178.11(17) ?
N4 C9 C5 179.40(18) ?
C16 C11 C12 121.11(15) ?
C16 C11 N1 118.35(14) ?
C12 C11 N1 120.52(14) ?
C11 C12 C13 118.68(16) ?
C11 C12 H12 120.7 ?
C13 C12 H12 120.7 ?
C14 C13 C12 121.57(16) ?
C14 C13 H13 119.2 ?
C12 C13 H13 119.2 ?
C13 C14 C15 118.19(15) ?
C13 C14 C17 120.94(17) ?
C15 C14 C17 120.83(17) ?
C16 C15 C14 121.17(17) ?
C16 C15 H15 119.4 ?
C14 C15 H15 119.4 ?
C15 C16 C11 119.26(16) ?
C15 C16 H16 120.4 ?
C11 C16 H16 120.4 ?
C14 C17 H17A 109.5 ?
C14 C17 H17B 109.5 ?
H17A C17 H17B 109.5 ?
C14 C17 H17C 109.5 ?
H17A C17 H17C 109.5 ?
H17B C17 H17C 109.5 ?

loop_
_geom_bond_atom_site_label_1
_geom_bond_atom_site_label_2
_geom_bond_distance
_geom_bond_publ_flag
S C4 1.7654(16) y
S C7 1.808(2) y
O C6 1.2230(19) ?
N1 C2 1.369(2) y
N1 C6 1.416(2) y
N1 C11 1.454(2) y
N2 C2 1.321(2) y
N2 H01 0.88(2) ?
N2 H02 0.83(2) ?
N3 C8 1.147(2) ?
N4 C9 1.146(2) ?
C2 C3 1.415(2) ?
C3 C4 1.406(2) ?
C3 C8 1.421(2) ?
C4 C5 1.384(2) ?
C5 C9 1.430(2) ?
C5 C6 1.439(2) ?
C7 H7A 0.9800 ?
C7 H7B 0.9800 ?
C7 H7C 0.9800 ?
C11 C16 1.382(2) ?
C11 C12 1.383(2) ?
C12 C13 1.390(2) ?
C12 H12 0.9500 ?
C13 C14 1.385(3) ?
C13 H13 0.9500 ?
C14 C15 1.395(3) ?
C14 C17 1.509(2) ?
C15 C16 1.381(2) ?
C15 H15 0.9500 ?
C16 H16 0.9500 ?
C17 H17A 0.9800 ?
C17 H17B 0.9800 ?
C17 H17C 0.9800 ?

loop_
_geom_hbond_atom_site_label_D
_geom_hbond_atom_site_label_H
_geom_hbond_atom_site_label_A
_geom_hbond_site_symmetry_A
_geom_hbond_distance_DH
_geom_hbond_distance_HA
_geom_hbond_distance_DA
_geom_hbond_angle_DHA
N2 H01 O 2_645 0.88(2) 2.06(2) 2.8763(18) 153.1(18)
N2 H02 N3 3_655 0.83(2) 2.20(2) 2.988(2) 158.4(18)
C7 H7C O 2_545 0.98 2.56 3.338(2) 136
C16 H16 N4 2_545 0.95 2.63 3.442(2) 144

loop_
_geom_torsion_atom_site_label_1
_geom_torsion_atom_site_label_2
_geom_torsion_atom_site_label_3
_geom_torsion_atom_site_label_4
_geom_torsion
_geom_torsion_publ_flag
C6 N1 C2 N2 177.51(14) ?
C11 N1 C2 N2 -9.9(2) ?
C6 N1 C2 C3 -1.2(2) ?
C11 N1 C2 C3 171.41(13) ?
N2 C2 C3 C4 178.46(14) ?
N1 C2 C3 C4 -2.9(2) ?
N2 C2 C3 C8 0.5(2) ?
N1 C2 C3 C8 179.12(14) ?
C2 C3 C4 C5 4.7(2) ?
C8 C3 C4 C5 -177.45(15) ?
C2 C3 C4 S -177.71(11) ?
C8 C3 C4 S 0.2(2) ?
C7 S C4 C5 -131.15(14) ?
C7 S C4 C3 51.21(16) y
C3 C4 C5 C9 -178.47(15) ?
S C4 C5 C9 3.8(2) ?
C3 C4 C5 C6 -2.5(2) ?
S C4 C5 C6 179.80(12) ?
C2 N1 C6 O -178.64(14) ?
C11 N1 C6 O 8.5(2) ?
C2 N1 C6 C5 3.2(2) ?
C11 N1 C6 C5 -169.59(13) ?
C4 C5 C6 O -179.37(15) ?
C9 C5 C6 O -3.2(2) ?
C4 C5 C6 N1 -1.3(2) ?
C9 C5 C6 N1 174.85(13) ?
C2 N1 C11 C16 -90.64(18) ?
C6 N1 C11 C16 82.46(18) ?
C2 N1 C11 C12 90.99(18) ?
C6 N1 C11 C12 -95.91(17) ?
C16 C11 C12 C13 -0.8(2) ?
N1 C11 C12 C13 177.53(14) ?
C11 C12 C13 C14 -0.3(2) ?
C12 C13 C14 C15 1.4(3) ?
C12 C13 C14 C17 -176.12(16) ?
C13 C14 C15 C16 -1.5(3) ?
C17 C14 C15 C16 176.04(16) ?
C14 C15 C16 C11 0.4(3) ?
C12 C11 C16 C15 0.7(2) ?
N1 C11 C16 C15 -177.65(15) ?

loop_
_cod_related_entry_id
_cod_related_entry_database
_cod_related_entry_code
1 ChemSpider 347570
